data_7130511
loop_
_publ_author_name
'Perales, Diana'
'Bhowmick, Rina'
'Zeller, Matthias'
'Miro, Pere'
'Vlaisavljevich, Bess'
'Bart, Suzanne C.'

_publ_section_title
;
 Isolation of uranium(iii) primary phosphido complexes
;
_journal_name_full 'Chemical Communications'
_journal_paper_doi 10.1039/D2CC02207A
_journal_year 2022
_chemical_formula_moiety 'C39 H55 B2 N12 P U'
_chemical_formula_sum 'C39 H55 B2 N12 P U'
_chemical_formula_weight 982.57
_space_group_crystal_system triclinic
_space_group_IT_number 2
_space_group_name_Hall '-P 1'
_space_group_name_H-M_alt 'P -1'
_atom_sites_solution_hydrogens mixed
_atom_sites_solution_primary direct
_atom_sites_solution_secondary difmap
_audit_creation_method SHELXL-2018/3
_audit_update_record
;
2022-03-28 deposited with the CCDC.	2022-08-04 downloaded from the CCDC.
;
_cell_angle_alpha 78.759(5)
_cell_angle_beta 75.724(4)
_cell_angle_gamma 86.939(5)
_cell_formula_units_Z 2
_cell_length_a 10.9713(8)
_cell_length_b 11.9909(11)
_cell_length_c 17.0052(12)
_cell_measurement_reflns_used 6708
_cell_measurement_temperature 150(2)
_cell_measurement_theta_max 78.0839
_cell_measurement_theta_min 3.7579
_cell_volume 2126.4(3)
_computing_cell_refinement 'SAINT V8.40B (Bruker, 2020)'
_computing_data_collection 'Apex3 v2019.11-0 (Bruker, 2020)'
_computing_data_reduction 'SAINT V8.40B (Bruker, 2020)'
_computing_structure_refinement
;  
SHELXL-2018/3 (Sheldrick, 2015a, 2018), 
SHELXLE Rev1117 (H\"ubschle et al., 2011)
;
_computing_structure_solution 'SHELXT (Sheldrick, 2015)'
_diffrn_ambient_temperature 150(2)
_diffrn_detector_area_resol_mean 7.4074
_diffrn_measured_fraction_theta_full 0.990
_diffrn_measured_fraction_theta_max 0.941
_diffrn_measurement_device_type
;
Bruker AXS D8 Quest diffractometer with PhotonIII_C14 charge-integrating pixel 
array detector (CPAD)
;
_diffrn_measurement_method 'omega and phi scans'
_diffrn_radiation_monochromator 'laterally graded multilayer (Goebel) mirror'
_diffrn_radiation_type CuK\a
_diffrn_radiation_wavelength 1.54178
_diffrn_reflns_av_R_equivalents 0.0863
_diffrn_reflns_av_unetI/netI 0.0842
_diffrn_reflns_Laue_measured_fraction_full 0.990
_diffrn_reflns_Laue_measured_fraction_max 0.941
_diffrn_reflns_limit_h_max 13
_diffrn_reflns_limit_h_min -12
_diffrn_reflns_limit_k_max 14
_diffrn_reflns_limit_k_min -15
_diffrn_reflns_limit_l_max 21
_diffrn_reflns_limit_l_min -19
_diffrn_reflns_number 27587
_diffrn_reflns_point_group_measured_fraction_full 0.990
_diffrn_reflns_point_group_measured_fraction_max 0.941
_diffrn_reflns_theta_full 67.679
_diffrn_reflns_theta_max 80.067
_diffrn_reflns_theta_min 2.730
_diffrn_source 'I-mu-S microsource X-ray tube'
_diffrn_source_current '1.0 mA'
_diffrn_source_voltage '50 kV'
_exptl_absorpt_coefficient_mu 11.435
_exptl_absorpt_correction_T_max 0.1435
_exptl_absorpt_correction_T_min 0.0341
_exptl_absorpt_correction_type multi-scan
_exptl_absorpt_process_details
;
 SADABS 2016/2: Krause, L., Herbst-Irmer, R., Sheldrick G.M. & Stalke D.,
 J. Appl. Cryst. 48 (2015) 3-10
;
_exptl_crystal_colour blue
_exptl_crystal_density_diffrn 1.535
_exptl_crystal_description plate
_exptl_crystal_F_000 980
_exptl_crystal_size_max 0.150
_exptl_crystal_size_mid 0.040
_exptl_crystal_size_min 0.030
_refine_diff_density_max 3.246
_refine_diff_density_min -0.857
_refine_diff_density_rms 0.160
_refine_ls_extinction_method none
_refine_ls_goodness_of_fit_ref 1.042
_refine_ls_hydrogen_treatment mixed
_refine_ls_matrix_type full
_refine_ls_number_parameters 515
_refine_ls_number_reflns 8734
_refine_ls_number_restraints 0
_refine_ls_restrained_S_all 1.042
_refine_ls_R_factor_all 0.0911
_refine_ls_R_factor_gt 0.0645
_refine_ls_shift/su_max 0.001
_refine_ls_shift/su_mean 0.000
_refine_ls_structure_factor_coef Fsqd
_refine_ls_weighting_details 'w=1/[\s^2^(Fo^2^)+(0.1059P)^2^] where P=(Fo^2^+2Fc^2^)/3'
_refine_ls_weighting_scheme calc
_refine_ls_wR_factor_gt 0.1760
_refine_ls_wR_factor_ref 0.1945
_reflns_Friedel_coverage 0.000
_reflns_number_gt 6047
_reflns_number_total 8734
_reflns_threshold_expression 'I > 2\s(I)'
_cod_data_source_file d2cc02207a3.cif
_cod_data_source_block dp5167_0m
_cod_database_code 7130511
_shelx_shelxl_version_number 2018/3
_shelx_space_group_comment
;
The symmetry employed for this shelxl refinement is uniquely defined
by the following loop, which should always be used as a source of
symmetry information in preference to the above space-group names.
They are only intended as comments.
;
_shelx_estimated_absorpt_t_min 0.279
_shelx_estimated_absorpt_t_max 0.725

loop_
_space_group_symop_operation_xyz
'x, y, z'
'-x, -y, -z'

loop_
_atom_site_label
_atom_site_type_symbol
_atom_site_fract_x
_atom_site_fract_y
_atom_site_fract_z
_atom_site_U_iso_or_equiv
_atom_site_adp_type
_atom_site_occupancy
_atom_site_site_symmetry_order
_atom_site_calc_flag
_atom_site_refinement_flags_posn
_atom_site_refinement_flags_adp
_atom_site_refinement_flags_occupancy
_atom_site_disorder_assembly
_atom_site_disorder_group
U1 U 0.62036(4) 0.30397(4) 0.25247(2) 0.05913(16) Uani 1 1 d . . . . .
P1 P 0.6547(4) 0.5525(3) 0.2503(3) 0.0796(10) Uani 1 1 d . . . . .
H1D H 0.610(16) 0.614(15) 0.180(11) 0.119 Uiso 1 1 d . U . . .
N1 N 0.4266(10) 0.4182(9) 0.2061(7) 0.068(3) Uani 1 1 d . . . . .
N2 N 0.4163(10) 0.3903(9) 0.1323(6) 0.064(2) Uani 1 1 d . . . . .
N3 N 0.6622(10) 0.2302(9) 0.1151(6) 0.064(2) Uani 1 1 d . . . . .
N4 N 0.5643(10) 0.2262(9) 0.0795(7) 0.067(3) Uani 1 1 d . . . . .
N5 N 0.4326(9) 0.1730(8) 0.2673(6) 0.059(2) Uani 1 1 d . . . . .
N6 N 0.3751(10) 0.1862(8) 0.2019(6) 0.061(2) Uani 1 1 d . . . . .
N7 N 0.7080(10) 0.0969(9) 0.2987(6) 0.063(2) Uani 1 1 d . . . . .
N8 N 0.7836(9) 0.0841(8) 0.3541(6) 0.058(2) Uani 1 1 d . . . . .
N9 N 0.6025(10) 0.2682(9) 0.4039(6) 0.066(3) Uani 1 1 d . . . . .
N10 N 0.7053(10) 0.2377(9) 0.4365(6) 0.063(2) Uani 1 1 d . . . . .
N11 N 0.8579(10) 0.3139(9) 0.2463(6) 0.063(2) Uani 1 1 d . . . . .
N12 N 0.8997(9) 0.2718(8) 0.3148(6) 0.059(2) Uani 1 1 d . . . . .
C1 C 0.3460(15) 0.5739(15) 0.2822(11) 0.091(4) Uani 1 1 d . . . . .
H1A H 0.368506 0.654440 0.264764 0.136 Uiso 1 1 calc R U . . .
H1B H 0.397072 0.536211 0.319688 0.136 Uiso 1 1 calc R U . . .
H1C H 0.256740 0.566954 0.310835 0.136 Uiso 1 1 calc R U . . .
C2 C 0.3696(12) 0.5195(12) 0.2090(8) 0.068(3) Uani 1 1 d . . . . .
C3 C 0.3285(13) 0.5585(11) 0.1363(9) 0.075(4) Uani 1 1 d . . . . .
H3 H 0.288439 0.629142 0.121844 0.090 Uiso 1 1 calc R U . . .
C4 C 0.3578(12) 0.4742(11) 0.0905(8) 0.065(3) Uani 1 1 d . . . . .
C5 C 0.3245(14) 0.4698(12) 0.0134(9) 0.075(4) Uani 1 1 d . . . . .
H5A H 0.297258 0.545399 -0.010156 0.113 Uiso 1 1 calc R U . . .
H5B H 0.256029 0.415524 0.024151 0.113 Uiso 1 1 calc R U . . .
H5C H 0.397948 0.445548 -0.025593 0.113 Uiso 1 1 calc R U . . .
C6 C 0.4052(15) 0.0499(14) 0.4077(9) 0.085(4) Uani 1 1 d . . . . .
H6A H 0.495034 0.030970 0.395365 0.127 Uiso 1 1 calc R U . . .
H6B H 0.356783 -0.017936 0.438486 0.127 Uiso 1 1 calc R U . . .
H6C H 0.389402 0.109593 0.441086 0.127 Uiso 1 1 calc R U . . .
C7 C 0.3649(13) 0.0923(12) 0.3268(8) 0.069(3) Uani 1 1 d . . . . .
C8 C 0.2646(14) 0.0592(12) 0.3028(10) 0.079(4) Uani 1 1 d . . . . .
H1P H 0.202776 0.004300 0.333282 0.094 Uiso 1 1 calc R U . . .
C9 C 0.2721(15) 0.1196(13) 0.2285(10) 0.081(4) Uani 1 1 d . . . . .
C10 C 0.1843(16) 0.1198(15) 0.1691(11) 0.094(5) Uani 1 1 d . . . . .
H10A H 0.158302 0.197971 0.150608 0.141 Uiso 1 1 calc R U . . .
H10B H 0.109849 0.073709 0.198282 0.141 Uiso 1 1 calc R U . . .
H10C H 0.229591 0.087814 0.121189 0.141 Uiso 1 1 calc R U . . .
C11 C 0.8824(14) 0.1580(15) 0.0937(9) 0.085(4) Uani 1 1 d . . . . .
H11A H 0.901661 0.076461 0.100868 0.127 Uiso 1 1 calc R U . . .
H11B H 0.878706 0.184399 0.145268 0.127 Uiso 1 1 calc R U . . .
H11C H 0.948117 0.199520 0.049331 0.127 Uiso 1 1 calc R U . . .
C12 C 0.7594(13) 0.1787(13) 0.0719(9) 0.074(3) Uani 1 1 d . . . . .
C13 C 0.7216(14) 0.1447(14) 0.0078(8) 0.078(4) Uani 1 1 d . . . . .
H13 H 0.772463 0.106269 -0.032671 0.094 Uiso 1 1 calc R U . . .
C14 C 0.5994(13) 0.1760(11) 0.0131(7) 0.067(3) Uani 1 1 d . . . . .
C15 C 0.5159(15) 0.1635(13) -0.0409(9) 0.081(4) Uani 1 1 d . . . . .
H15A H 0.489988 0.238875 -0.065811 0.121 Uiso 1 1 calc R U . . .
H15B H 0.441354 0.119896 -0.008065 0.121 Uiso 1 1 calc R U . . .
H15C H 0.561060 0.123405 -0.084570 0.121 Uiso 1 1 calc R U . . .
C16 C 0.6220(16) -0.0338(13) 0.2254(9) 0.084(4) Uani 1 1 d . . . . .
H16A H 0.581991 0.035876 0.202583 0.126 Uiso 1 1 calc R U . . .
H16B H 0.557181 -0.089595 0.256497 0.126 Uiso 1 1 calc R U . . .
H16C H 0.677609 -0.065205 0.180245 0.126 Uiso 1 1 calc R U . . .
C17 C 0.6977(13) -0.0070(10) 0.2820(8) 0.066(3) Uani 1 1 d . . . . .
C18 C 0.7640(12) -0.0872(12) 0.3262(8) 0.070(3) Uani 1 1 d . . . . .
H18 H 0.771529 -0.166377 0.325574 0.084 Uiso 1 1 calc R U . . .
C19 C 0.8167(12) -0.0276(14) 0.3712(9) 0.078(4) Uani 1 1 d . . . . .
C20 C 0.9036(13) -0.0707(11) 0.4279(9) 0.074(3) Uani 1 1 d . . . . .
H20A H 0.982410 -0.027957 0.408260 0.112 Uiso 1 1 calc R U . . .
H20B H 0.921382 -0.151616 0.427925 0.112 Uiso 1 1 calc R U . . .
H20C H 0.862849 -0.060157 0.484180 0.112 Uiso 1 1 calc R U . . .
C21 C 1.0857(15) 0.2933(15) 0.3726(11) 0.091(5) Uani 1 1 d . . . . .
H21A H 1.171626 0.321716 0.349262 0.137 Uiso 1 1 calc R U . . .
H21B H 1.088193 0.211473 0.394342 0.137 Uiso 1 1 calc R U . . .
H21C H 1.043997 0.332873 0.417386 0.137 Uiso 1 1 calc R U . . .
C22 C 1.0148(11) 0.3141(11) 0.3073(8) 0.063(3) Uani 1 1 d . . . . .
C23 C 1.0456(14) 0.3851(11) 0.2318(9) 0.072(3) Uani 1 1 d . . . . .
H23 H 1.120493 0.428191 0.208918 0.086 Uiso 1 1 calc R U . . .
C24 C 0.9471(14) 0.3818(11) 0.1955(8) 0.071(3) Uani 1 1 d . . . . .
C25 C 0.9346(13) 0.4438(10) 0.1163(7) 0.065(3) Uani 1 1 d . . . . .
H25A H 0.860230 0.436944 0.098567 0.078 Uiso 1 1 calc R U . . .
H25B H 1.000850 0.491492 0.081811 0.078 Uiso 1 1 calc R U . . .
C26 C 0.7759(16) 0.2427(15) 0.5656(9) 0.091(5) Uani 1 1 d . . . . .
H26A H 0.838437 0.303549 0.546122 0.136 Uiso 1 1 calc R U . . .
H26B H 0.818108 0.169124 0.561639 0.136 Uiso 1 1 calc R U . . .
H26C H 0.732566 0.243333 0.623293 0.136 Uiso 1 1 calc R U . . .
C27 C 0.6821(13) 0.2609(11) 0.5134(8) 0.069(3) Uani 1 1 d . . . . .
C28 C 0.5613(14) 0.3002(12) 0.5339(8) 0.073(3) Uani 1 1 d . . . . .
H28 H 0.518464 0.320639 0.584901 0.088 Uiso 1 1 calc R U . . .
C29 C 0.5149(13) 0.3041(12) 0.4658(8) 0.070(3) Uani 1 1 d . . . . .
C30 C 0.3872(14) 0.3423(16) 0.4509(10) 0.090(5) Uani 1 1 d . . . . .
H30A H 0.382523 0.329832 0.396483 0.135 Uiso 1 1 calc R U . . .
H30B H 0.375286 0.423343 0.453021 0.135 Uiso 1 1 calc R U . . .
H30C H 0.321307 0.298433 0.493668 0.135 Uiso 1 1 calc R U . . .
C31 C 0.8009(16) 0.5229(13) 0.3827(10) 0.086(4) Uani 1 1 d . . . . .
H31A H 0.806142 0.446599 0.369404 0.128 Uiso 1 1 calc R U . . .
H31B H 0.712620 0.542383 0.404167 0.128 Uiso 1 1 calc R U . . .
H31C H 0.847969 0.524528 0.424508 0.128 Uiso 1 1 calc R U . . .
C32 C 0.8559(14) 0.6075(12) 0.3061(9) 0.074(3) Uani 1 1 d . . . . .
C33 C 0.7976(14) 0.6297(12) 0.2394(9) 0.075(4) Uani 1 1 d . . . . .
C34 C 0.8492(15) 0.7146(12) 0.1708(9) 0.076(4) Uani 1 1 d . . . . .
C35 C 0.7940(16) 0.7473(13) 0.0958(9) 0.085(4) Uani 1 1 d . . . . .
H35A H 0.841865 0.810520 0.057182 0.127 Uiso 1 1 calc R U . . .
H35B H 0.705955 0.770473 0.113322 0.127 Uiso 1 1 calc R U . . .
H35C H 0.798466 0.681891 0.068387 0.127 Uiso 1 1 calc R U . . .
C36 C 0.9597(13) 0.7713(12) 0.1693(9) 0.073(3) Uani 1 1 d . . . . .
H36 H 0.995287 0.827164 0.122458 0.088 Uiso 1 1 calc R U . . .
C37 C 1.0170(13) 0.7468(11) 0.2348(9) 0.070(3) Uani 1 1 d . . . . .
C38 C 1.1316(15) 0.8131(12) 0.2317(10) 0.084(4) Uani 1 1 d . . . . .
H38A H 1.199605 0.760191 0.241990 0.126 Uiso 1 1 calc R U . . .
H38B H 1.111032 0.860596 0.274070 0.126 Uiso 1 1 calc R U . . .
H38C H 1.158593 0.861545 0.177090 0.126 Uiso 1 1 calc R U . . .
C39 C 0.9666(13) 0.6658(11) 0.3014(8) 0.069(3) Uani 1 1 d . . . . .
H39 H 1.006949 0.648094 0.345758 0.083 Uiso 1 1 calc R U . . .
B1 B 0.4249(14) 0.2666(11) 0.1192(9) 0.061(3) Uani 1 1 d . . . . .
H1 H 0.364(7) 0.2580(15) 0.077(5) 0.073 Uiso 1 1 calc R U . . .
B2 B 0.8241(13) 0.1840(12) 0.3868(8) 0.060(3) Uani 1 1 d . . . . .
H2 H 0.888(7) 0.148(4) 0.431(5) 0.072 Uiso 1 1 calc R U . . .

loop_
_atom_site_aniso_label
_atom_site_aniso_U_11
_atom_site_aniso_U_22
_atom_site_aniso_U_33
_atom_site_aniso_U_23
_atom_site_aniso_U_13
_atom_site_aniso_U_12
U1 0.0629(3) 0.0652(2) 0.0548(2) -0.01128(15) -0.02559(17) 0.00446(16)
P1 0.077(2) 0.070(2) 0.097(3) -0.0176(19) -0.028(2) 0.0005(17)
N1 0.074(7) 0.069(6) 0.073(6) -0.026(5) -0.032(5) 0.008(5)
N2 0.059(6) 0.067(6) 0.069(6) -0.011(5) -0.023(5) 0.000(5)
N3 0.067(6) 0.075(6) 0.058(5) -0.015(5) -0.031(5) 0.006(5)
N4 0.063(6) 0.069(6) 0.069(6) -0.006(5) -0.023(5) 0.003(5)
N5 0.065(6) 0.064(6) 0.053(5) -0.010(4) -0.025(5) 0.005(5)
N6 0.074(6) 0.058(5) 0.063(6) -0.018(4) -0.031(5) 0.001(5)
N7 0.065(6) 0.069(6) 0.063(6) -0.013(5) -0.032(5) 0.011(5)
N8 0.060(6) 0.063(6) 0.051(5) -0.007(4) -0.018(4) 0.004(4)
N9 0.065(6) 0.073(6) 0.066(6) -0.012(5) -0.028(5) 0.009(5)
N10 0.063(6) 0.069(6) 0.058(5) -0.006(4) -0.021(5) 0.001(5)
N11 0.067(6) 0.068(6) 0.053(5) -0.008(4) -0.016(5) 0.003(5)
N12 0.062(6) 0.061(5) 0.056(5) -0.010(4) -0.023(4) 0.008(4)
C1 0.083(10) 0.095(11) 0.106(12) -0.038(9) -0.031(9) 0.013(8)
C2 0.062(7) 0.074(8) 0.074(8) -0.023(6) -0.022(6) 0.013(6)
C3 0.069(8) 0.058(7) 0.100(10) -0.004(7) -0.036(7) 0.013(6)
C4 0.060(7) 0.070(7) 0.065(7) -0.009(6) -0.019(6) 0.003(6)
C5 0.078(9) 0.075(8) 0.077(9) -0.002(7) -0.034(7) -0.003(7)
C6 0.085(10) 0.094(10) 0.074(9) 0.000(7) -0.025(8) -0.012(8)
C7 0.065(8) 0.069(8) 0.070(8) -0.012(6) -0.008(6) -0.007(6)
C8 0.068(8) 0.073(8) 0.092(10) -0.002(7) -0.020(7) -0.017(7)
C9 0.086(10) 0.076(9) 0.091(10) -0.005(7) -0.049(8) -0.005(7)
C10 0.089(11) 0.099(11) 0.109(12) -0.015(9) -0.049(10) -0.029(9)
C11 0.071(9) 0.125(13) 0.075(9) -0.045(9) -0.030(7) 0.016(8)
C12 0.071(8) 0.084(9) 0.073(8) -0.022(7) -0.026(7) 0.019(7)
C13 0.084(10) 0.098(10) 0.059(7) -0.027(7) -0.022(7) 0.010(8)
C14 0.081(9) 0.079(8) 0.047(6) -0.018(5) -0.026(6) 0.004(7)
C15 0.091(10) 0.094(10) 0.066(8) -0.021(7) -0.034(7) 0.008(8)
C16 0.110(12) 0.074(9) 0.083(9) -0.021(7) -0.048(9) 0.017(8)
C17 0.078(8) 0.058(7) 0.062(7) -0.019(5) -0.013(6) 0.006(6)
C18 0.063(7) 0.074(8) 0.077(8) -0.021(6) -0.025(6) 0.020(6)
C19 0.049(7) 0.100(10) 0.072(8) 0.010(7) -0.011(6) -0.002(7)
C20 0.078(9) 0.064(7) 0.082(9) -0.003(6) -0.029(7) 0.007(6)
C21 0.072(9) 0.099(11) 0.108(12) -0.012(9) -0.036(9) -0.011(8)
C22 0.057(7) 0.070(7) 0.069(7) -0.013(6) -0.029(6) 0.002(6)
C23 0.074(8) 0.064(7) 0.077(8) -0.004(6) -0.020(7) -0.010(6)
C24 0.079(9) 0.068(8) 0.068(8) -0.001(6) -0.031(7) -0.004(6)
C25 0.081(8) 0.060(7) 0.057(7) -0.005(5) -0.028(6) 0.000(6)
C26 0.099(11) 0.120(13) 0.063(8) -0.024(8) -0.037(8) 0.025(10)
C27 0.081(9) 0.075(8) 0.054(7) -0.006(6) -0.027(6) 0.000(7)
C28 0.081(9) 0.087(9) 0.053(7) -0.015(6) -0.018(6) 0.012(7)
C29 0.068(8) 0.078(8) 0.067(7) -0.024(6) -0.016(6) 0.014(6)
C30 0.079(9) 0.124(13) 0.079(9) -0.037(9) -0.036(8) 0.039(9)
C31 0.097(11) 0.072(9) 0.086(10) -0.016(7) -0.020(8) 0.008(8)
C32 0.087(10) 0.070(8) 0.071(8) -0.015(6) -0.029(7) 0.005(7)
C33 0.088(10) 0.069(8) 0.075(8) -0.016(6) -0.034(7) 0.011(7)
C34 0.090(10) 0.078(9) 0.070(8) -0.021(7) -0.036(7) 0.006(7)
C35 0.103(11) 0.087(10) 0.072(9) -0.015(7) -0.037(8) 0.002(8)
C36 0.073(8) 0.077(8) 0.077(8) -0.020(7) -0.028(7) -0.003(7)
C37 0.068(8) 0.065(7) 0.085(9) -0.022(6) -0.030(7) 0.012(6)
C38 0.093(11) 0.078(9) 0.092(10) -0.013(8) -0.046(9) -0.002(8)
C39 0.080(9) 0.070(8) 0.068(8) -0.016(6) -0.036(7) 0.012(7)
B1 0.061(8) 0.052(7) 0.076(9) -0.015(6) -0.028(7) 0.001(6)
B2 0.056(7) 0.072(8) 0.052(7) -0.010(6) -0.017(6) 0.008(6)

loop_
_atom_type_symbol
_atom_type_description
_atom_type_scat_dispersion_real
_atom_type_scat_dispersion_imag
_atom_type_scat_source
C C 0.0181 0.0091 'International Tables Vol C Tables 4.2.6.8 and 6.1.1.4'
H H 0.0000 0.0000 'International Tables Vol C Tables 4.2.6.8 and 6.1.1.4'
N N 0.0311 0.0180 'International Tables Vol C Tables 4.2.6.8 and 6.1.1.4'
P P 0.2955 0.4335 'International Tables Vol C Tables 4.2.6.8 and 6.1.1.4'
U U -4.3638 13.4090 'International Tables Vol C Tables 4.2.6.8 and 6.1.1.4'
B B 0.0090 0.0039 'International Tables Vol C Tables 4.2.6.8 and 6.1.1.4'

loop_
_geom_angle_atom_site_label_1
_geom_angle_atom_site_label_2
_geom_angle_atom_site_label_3
_geom_angle
_geom_angle_site_symmetry_1
_geom_angle_site_symmetry_3
_geom_angle_publ_flag
N9 U1 N3 150.1(3) . . ?
N9 U1 N11 82.5(3) . . ?
N3 U1 N11 92.8(3) . . ?
N9 U1 N5 93.0(3) . . ?
N3 U1 N5 74.4(3) . . ?
N11 U1 N5 146.0(3) . . ?
N9 U1 N7 70.9(3) . . ?
N3 U1 N7 79.7(3) . . ?
N11 U1 N7 70.2(3) . . ?
N5 U1 N7 76.5(3) . . ?
N9 U1 N1 114.3(3) . . ?
N3 U1 N1 86.4(3) . . ?
N11 U1 N1 144.4(3) . . ?
N5 U1 N1 67.6(3) . . ?
N7 U1 N1 143.8(3) . . ?
N9 U1 P1 88.1(3) . . ?
N3 U1 P1 120.0(2) . . ?
N11 U1 P1 77.7(2) . . ?
N5 U1 P1 136.1(2) . . ?
N7 U1 P1 143.3(2) . . ?
N1 U1 P1 72.1(2) . . ?
C33 P1 U1 129.5(5) . . ?
C33 P1 H1D 101(7) . . ?
U1 P1 H1D 106(7) . . ?
C2 N1 N2 105.6(10) . . ?
C2 N1 U1 138.9(8) . . ?
N2 N1 U1 108.8(7) . . ?
C4 N2 N1 110.4(10) . . ?
C4 N2 B1 124.2(10) . . ?
N1 N2 B1 121.8(10) . . ?
C12 N3 N4 106.8(10) . . ?
C12 N3 U1 134.0(8) . . ?
N4 N3 U1 118.6(8) . . ?
C14 N4 N3 110.9(10) . . ?
C14 N4 B1 126.4(11) . . ?
N3 N4 B1 122.5(10) . . ?
C7 N5 N6 105.3(10) . . ?
C7 N5 U1 136.7(8) . . ?
N6 N5 U1 117.8(7) . . ?
C9 N6 N5 106.4(10) . . ?
C9 N6 B1 130.6(10) . . ?
N5 N6 B1 123.0(10) . . ?
C17 N7 N8 106.5(9) . . ?
C17 N7 U1 135.9(8) . . ?
N8 N7 U1 117.6(7) . . ?
C19 N8 N7 108.8(10) . . ?
C19 N8 B2 127.6(10) . . ?
N7 N8 B2 123.5(9) . . ?
C29 N9 N10 104.9(10) . . ?
C29 N9 U1 130.5(8) . . ?
N10 N9 U1 121.7(8) . . ?
C27 N10 N9 109.6(10) . . ?
C27 N10 B2 129.2(10) . . ?
N9 N10 B2 121.2(10) . . ?
C24 N11 N12 106.8(10) . . ?
C24 N11 U1 130.7(8) . . ?
N12 N11 U1 119.4(7) . . ?
C22 N12 N11 110.1(10) . . ?
C22 N12 B2 127.6(9) . . ?
N11 N12 B2 122.2(10) . . ?
C2 C1 H1A 109.5 . . ?
C2 C1 H1B 109.5 . . ?
H1A C1 H1B 109.5 . . ?
C2 C1 H1C 109.5 . . ?
H1A C1 H1C 109.5 . . ?
H1B C1 H1C 109.5 . . ?
N1 C2 C3 109.9(12) . . ?
N1 C2 C1 123.1(12) . . ?
C3 C2 C1 126.7(13) . . ?
C4 C3 C2 106.2(11) . . ?
C4 C3 H3 126.9 . . ?
C2 C3 H3 126.9 . . ?
N2 C4 C3 107.8(11) . . ?
N2 C4 C5 124.8(12) . . ?
C3 C4 C5 127.3(12) . . ?
C4 C5 H5A 109.5 . . ?
C4 C5 H5B 109.5 . . ?
H5A C5 H5B 109.5 . . ?
C4 C5 H5C 109.5 . . ?
H5A C5 H5C 109.5 . . ?
H5B C5 H5C 109.5 . . ?
C7 C6 H6A 109.5 . . ?
C7 C6 H6B 109.5 . . ?
H6A C6 H6B 109.5 . . ?
C7 C6 H6C 109.5 . . ?
H6A C6 H6C 109.5 . . ?
H6B C6 H6C 109.5 . . ?
N5 C7 C8 110.9(12) . . ?
N5 C7 C6 120.4(12) . . ?
C8 C7 C6 128.7(13) . . ?
C9 C8 C7 105.1(13) . . ?
C9 C8 H1P 127.4 . . ?
C7 C8 H1P 127.4 . . ?
C8 C9 N6 112.1(12) . . ?
C8 C9 C10 129.4(14) . . ?
N6 C9 C10 118.5(13) . . ?
C9 C10 H10A 109.5 . . ?
C9 C10 H10B 109.5 . . ?
H10A C10 H10B 109.5 . . ?
C9 C10 H10C 109.5 . . ?
H10A C10 H10C 109.5 . . ?
H10B C10 H10C 109.5 . . ?
C12 C11 H11A 109.5 . . ?
C12 C11 H11B 109.5 . . ?
H11A C11 H11B 109.5 . . ?
C12 C11 H11C 109.5 . . ?
H11A C11 H11C 109.5 . . ?
H11B C11 H11C 109.5 . . ?
N3 C12 C13 108.2(12) . . ?
N3 C12 C11 124.0(12) . . ?
C13 C12 C11 127.7(13) . . ?
C14 C13 C12 108.1(13) . . ?
C14 C13 H13 126.0 . . ?
C12 C13 H13 126.0 . . ?
N4 C14 C13 106.1(11) . . ?
N4 C14 C15 123.9(12) . . ?
C13 C14 C15 130.1(12) . . ?
C14 C15 H15A 109.5 . . ?
C14 C15 H15B 109.5 . . ?
H15A C15 H15B 109.5 . . ?
C14 C15 H15C 109.5 . . ?
H15A C15 H15C 109.5 . . ?
H15B C15 H15C 109.5 . . ?
C17 C16 H16A 109.5 . . ?
C17 C16 H16B 109.5 . . ?
H16A C16 H16B 109.5 . . ?
C17 C16 H16C 109.5 . . ?
H16A C16 H16C 109.5 . . ?
H16B C16 H16C 109.5 . . ?
N7 C17 C18 110.6(11) . . ?
N7 C17 C16 125.0(11) . . ?
C18 C17 C16 124.4(12) . . ?
C19 C18 C17 105.5(12) . . ?
C19 C18 H18 127.3 . . ?
C17 C18 H18 127.3 . . ?
N8 C19 C18 108.6(11) . . ?
N8 C19 C20 122.5(14) . . ?
C18 C19 C20 128.8(14) . . ?
C19 C20 H20A 109.5 . . ?
C19 C20 H20B 109.5 . . ?
H20A C20 H20B 109.5 . . ?
C19 C20 H20C 109.5 . . ?
H20A C20 H20C 109.5 . . ?
H20B C20 H20C 109.5 . . ?
C22 C21 H21A 109.5 . . ?
C22 C21 H21B 109.5 . . ?
H21A C21 H21B 109.5 . . ?
C22 C21 H21C 109.5 . . ?
H21A C21 H21C 109.5 . . ?
H21B C21 H21C 109.5 . . ?
N12 C22 C23 106.6(10) . . ?
N12 C22 C21 125.1(12) . . ?
C23 C22 C21 128.1(13) . . ?
C22 C23 C24 106.7(12) . . ?
C22 C23 H23 126.6 . . ?
C24 C23 H23 126.6 . . ?
N11 C24 C23 109.7(11) . . ?
N11 C24 C25 122.7(12) . . ?
C23 C24 C25 127.5(13) . . ?
C24 C25 H25A 120.0 . . ?
C24 C25 H25B 120.0 . . ?
H25A C25 H25B 120.0 . . ?
C27 C26 H26A 109.5 . . ?
C27 C26 H26B 109.5 . . ?
H26A C26 H26B 109.5 . . ?
C27 C26 H26C 109.5 . . ?
H26A C26 H26C 109.5 . . ?
H26B C26 H26C 109.5 . . ?
N10 C27 C28 108.5(11) . . ?
N10 C27 C26 123.8(13) . . ?
C28 C27 C26 127.6(13) . . ?
C27 C28 C29 105.8(12) . . ?
C27 C28 H28 127.1 . . ?
C29 C28 H28 127.1 . . ?
N9 C29 C28 111.1(12) . . ?
N9 C29 C30 118.8(11) . . ?
C28 C29 C30 130.2(13) . . ?
C29 C30 H30A 109.5 . . ?
C29 C30 H30B 109.5 . . ?
H30A C30 H30B 109.5 . . ?
C29 C30 H30C 109.5 . . ?
H30A C30 H30C 109.5 . . ?
H30B C30 H30C 109.5 . . ?
C32 C31 H31A 109.5 . . ?
C32 C31 H31B 109.5 . . ?
H31A C31 H31B 109.5 . . ?
C32 C31 H31C 109.5 . . ?
H31A C31 H31C 109.5 . . ?
H31B C31 H31C 109.5 . . ?
C33 C32 C39 119.9(13) . . ?
C33 C32 C31 120.7(14) . . ?
C39 C32 C31 119.4(12) . . ?
C32 C33 C34 118.4(14) . . ?
C32 C33 P1 117.4(11) . . ?
C34 C33 P1 124.0(10) . . ?
C33 C34 C36 119.5(12) . . ?
C33 C34 C35 123.3(13) . . ?
C36 C34 C35 117.1(14) . . ?
C34 C35 H35A 109.5 . . ?
C34 C35 H35B 109.5 . . ?
H35A C35 H35B 109.5 . . ?
C34 C35 H35C 109.5 . . ?
H35A C35 H35C 109.5 . . ?
H35B C35 H35C 109.5 . . ?
C37 C36 C34 121.3(14) . . ?
C37 C36 H36 119.4 . . ?
C34 C36 H36 119.4 . . ?
C39 C37 C36 119.3(13) . . ?
C39 C37 C38 121.5(12) . . ?
C36 C37 C38 119.2(13) . . ?
C37 C38 H38A 109.5 . . ?
C37 C38 H38B 109.5 . . ?
H38A C38 H38B 109.5 . . ?
C37 C38 H38C 109.5 . . ?
H38A C38 H38C 109.5 . . ?
H38B C38 H38C 109.5 . . ?
C37 C39 C32 121.6(12) . . ?
C37 C39 H39 119.2 . . ?
C32 C39 H39 119.2 . . ?
N6 B1 N2 109.9(11) . . ?
N6 B1 N4 108.2(9) . . ?
N2 B1 N4 114.1(10) . . ?
N6 B1 H1 108.2 . . ?
N2 B1 H1 108.2 . . ?
N4 B1 H1 108.2 . . ?
N8 B2 N12 110.5(10) . . ?
N8 B2 N10 108.9(10) . . ?
N12 B2 N10 111.9(10) . . ?
N8 B2 H2 108.5 . . ?
N12 B2 H2 108.5 . . ?
N10 B2 H2 108.5 . . ?

loop_
_geom_bond_atom_site_label_1
_geom_bond_atom_site_label_2
_geom_bond_distance
_geom_bond_site_symmetry_2
_geom_bond_publ_flag
U1 N9 2.487(10) . ?
U1 N3 2.585(10) . ?
U1 N11 2.590(10) . ?
U1 N5 2.590(10) . ?
U1 N7 2.658(10) . ?
U1 N1 2.667(10) . ?
U1 P1 3.016(4) . ?
P1 C33 1.815(16) . ?
P1 H1D 1.46(17) . ?
N1 C2 1.340(16) . ?
N1 N2 1.392(14) . ?
N2 C4 1.344(15) . ?
N2 B1 1.536(17) . ?
N3 C12 1.333(17) . ?
N3 N4 1.363(13) . ?
N4 C14 1.347(16) . ?
N4 B1 1.602(18) . ?
N5 C7 1.355(16) . ?
N5 N6 1.388(13) . ?
N6 C9 1.351(18) . ?
N6 B1 1.534(18) . ?
N7 C17 1.347(16) . ?
N7 N8 1.383(12) . ?
N8 C19 1.363(17) . ?
N8 B2 1.543(18) . ?
N9 C29 1.360(17) . ?
N9 N10 1.377(13) . ?
N10 C27 1.351(16) . ?
N10 B2 1.552(17) . ?
N11 C24 1.327(17) . ?
N11 N12 1.354(13) . ?
N12 C22 1.354(15) . ?
N12 B2 1.544(17) . ?
C1 C2 1.48(2) . ?
C1 H1A 0.9800 . ?
C1 H1B 0.9800 . ?
C1 H1C 0.9800 . ?
C2 C3 1.406(18) . ?
C3 C4 1.371(19) . ?
C3 H3 0.9500 . ?
C4 C5 1.456(18) . ?
C5 H5A 0.9800 . ?
C5 H5B 0.9800 . ?
C5 H5C 0.9800 . ?
C6 C7 1.533(19) . ?
C6 H6A 0.9800 . ?
C6 H6B 0.9800 . ?
C6 H6C 0.9800 . ?
C7 C8 1.367(19) . ?
C8 C9 1.31(2) . ?
C8 H1P 0.9500 . ?
C9 C10 1.556(18) . ?
C10 H10A 0.9800 . ?
C10 H10B 0.9800 . ?
C10 H10C 0.9800 . ?
C11 C12 1.481(18) . ?
C11 H11A 0.9800 . ?
C11 H11B 0.9800 . ?
C11 H11C 0.9800 . ?
C12 C13 1.394(19) . ?
C13 C14 1.359(19) . ?
C13 H13 0.9500 . ?
C14 C15 1.479(17) . ?
C15 H15A 0.9800 . ?
C15 H15B 0.9800 . ?
C15 H15C 0.9800 . ?
C16 C17 1.504(18) . ?
C16 H16A 0.9800 . ?
C16 H16B 0.9800 . ?
C16 H16C 0.9800 . ?
C17 C18 1.390(17) . ?
C18 C19 1.38(2) . ?
C18 H18 0.9500 . ?
C19 C20 1.521(18) . ?
C20 H20A 0.9800 . ?
C20 H20B 0.9800 . ?
C20 H20C 0.9800 . ?
C21 C22 1.481(18) . ?
C21 H21A 0.9800 . ?
C21 H21B 0.9800 . ?
C21 H21C 0.9800 . ?
C22 C23 1.371(18) . ?
C23 C24 1.376(18) . ?
C23 H23 0.9500 . ?
C24 C25 1.440(16) . ?
C25 H25A 0.9500 . ?
C25 H25B 0.9500 . ?
C26 C27 1.499(18) . ?
C26 H26A 0.9800 . ?
C26 H26B 0.9800 . ?
C26 H26C 0.9800 . ?
C27 C28 1.367(19) . ?
C28 C29 1.368(17) . ?
C28 H28 0.9500 . ?
C29 C30 1.516(18) . ?
C30 H30A 0.9800 . ?
C30 H30B 0.9800 . ?
C30 H30C 0.9800 . ?
C31 C32 1.50(2) . ?
C31 H31A 0.9800 . ?
C31 H31B 0.9800 . ?
C31 H31C 0.9800 . ?
C32 C33 1.410(18) . ?
C32 C39 1.41(2) . ?
C33 C34 1.41(2) . ?
C34 C36 1.41(2) . ?
C34 C35 1.520(18) . ?
C35 H35A 0.9800 . ?
C35 H35B 0.9800 . ?
C35 H35C 0.9800 . ?
C36 C37 1.386(18) . ?
C36 H36 0.9500 . ?
C37 C39 1.361(19) . ?
C37 C38 1.508(19) . ?
C38 H38A 0.9800 . ?
C38 H38B 0.9800 . ?
C38 H38C 0.9800 . ?
C39 H39 0.9500 . ?
B1 H1 1.11(13) . ?
B2 H2 1.16(13) . ?
